data_1554341
loop_
_publ_author_name
'Olivon, F.'
'Apel, C.'
'Retailleau, P.'
'Allard, P. M.'
'Wolfender, J. L.'
'Touboul, D.'
'Roussi, F.'
'Litaudon, M.'
'Desrat, S.'

_publ_section_title
;
 Searching for original natural products by molecular networking:
 detection, isolation and total synthesis of chloroaustralasines
;
_journal_issue 14
_journal_name_full 'Organic Chemistry Frontiers'
_journal_page_first 2171
_journal_paper_doi 10.1039/C8QO00429C
_journal_volume 5
_journal_year 2018
_chemical_formula_moiety 'C20 H22 Cl N O4'
_chemical_formula_sum 'C20 H22 Cl N O4'
_chemical_formula_weight 375.83
_space_group_crystal_system monoclinic
_space_group_IT_number 14
_space_group_name_Hall '-P 2yn'
_space_group_name_H-M_alt 'P 1 21/n 1'
_atom_sites_solution_hydrogens geom
_atom_sites_solution_primary dual
_atom_sites_solution_secondary difmap
_audit_creation_method SHELXL-2017/1
_audit_update_record
;
2017-12-04 deposited with the CCDC.
2018-06-07 downloaded from the CCDC.
;
_cell_angle_alpha 90
_cell_angle_beta 102.191(13)
_cell_angle_gamma 90
_cell_formula_units_Z 8
_cell_length_a 17.278(2)
_cell_length_b 12.6989(10)
_cell_length_c 17.255(2)
_cell_measurement_reflns_used 4169
_cell_measurement_temperature 293(2)
_cell_measurement_theta_max 28.3880
_cell_measurement_theta_min 4.0080
_cell_volume 3700.6(7)
_computing_cell_refinement 'CrysAlisPro 1.171.39.32e (Rigaku OD, 2017)'
_computing_data_collection 'CrysAlisPro 1.171.39.32e (Rigaku OD, 2017)'
_computing_data_reduction 'CrysAlisPro 1.171.39.32e (Rigaku OD, 2017)'
_computing_structure_refinement 'SHELXL-2017/1 (Sheldrick, 2017)'
_computing_structure_solution 'SHELXT 2014/5 (Sheldrick, 2014)'
_diffrn_ambient_temperature 293(2)
_diffrn_measured_fraction_theta_full 0.996
_diffrn_measured_fraction_theta_max 0.890
_diffrn_measurement_device 'Rigaku four-circle diffractometer'
_diffrn_measurement_device_type 'XtaLABPRO AFC12 (RINC): Kappa single'
_diffrn_measurement_method '\w scans'
_diffrn_orient_matrix_type 'CrysAlisPro convention (1999,Acta A55,543-557)'
_diffrn_radiation_monochromator 'Confocal MaxFlux double bounce optic'
_diffrn_radiation_type MoK\a
_diffrn_radiation_wavelength 0.71073
_diffrn_reflns_av_R_equivalents 0.0612
_diffrn_reflns_av_unetI/netI 0.0725
_diffrn_reflns_Laue_measured_fraction_full 0.996
_diffrn_reflns_Laue_measured_fraction_max 0.890
_diffrn_reflns_limit_h_max 24
_diffrn_reflns_limit_h_min -21
_diffrn_reflns_limit_k_max 18
_diffrn_reflns_limit_k_min -12
_diffrn_reflns_limit_l_max 24
_diffrn_reflns_limit_l_min -20
_diffrn_reflns_number 33386
_diffrn_reflns_point_group_measured_fraction_full 0.996
_diffrn_reflns_point_group_measured_fraction_max 0.890
_diffrn_reflns_theta_full 25.242
_diffrn_reflns_theta_max 30.661
_diffrn_reflns_theta_min 3.549
_diffrn_source 'micro-focus sealed X-ray tube'
_diffrn_source_type 'Rigaku(Mo) X-ray Source'
_exptl_absorpt_coefficient_mu 0.232
_exptl_absorpt_correction_T_max 1.00000
_exptl_absorpt_correction_T_min 0.71558
_exptl_absorpt_correction_type multi-scan
_exptl_absorpt_process_details
;
CrysAlisPro 1.171.39.32e (Rigaku Oxford Diffraction, 2017)
Empirical absorption correction using spherical harmonics,
 implemented in SCALE3 ABSPACK scaling algorithm.
;
_exptl_crystal_colour colourless
_exptl_crystal_density_diffrn 1.349
_exptl_crystal_description platelet
_exptl_crystal_F_000 1584
_exptl_crystal_recrystallization_method 'Re-crystallisation from solvent: Ether/methanol'
_exptl_crystal_size_max 0.3
_exptl_crystal_size_mid 0.15
_exptl_crystal_size_min 0.05
_refine_diff_density_max 0.317
_refine_diff_density_min -0.297
_refine_diff_density_rms 0.045
_refine_ls_extinction_method none
_refine_ls_goodness_of_fit_ref 1.026
_refine_ls_hydrogen_treatment constr
_refine_ls_matrix_type full
_refine_ls_number_parameters 477
_refine_ls_number_reflns 10185
_refine_ls_number_restraints 0
_refine_ls_restrained_S_all 1.026
_refine_ls_R_factor_all 0.1125
_refine_ls_R_factor_gt 0.0613
_refine_ls_shift/su_max 0.000
_refine_ls_shift/su_mean 0.000
_refine_ls_structure_factor_coef Fsqd
_refine_ls_weighting_details 'w=1/[\s^2^(Fo^2^)+(0.0546P)^2^+1.0648P] where P=(Fo^2^+2Fc^2^)/3'
_refine_ls_weighting_scheme calc
_refine_ls_wR_factor_gt 0.1331
_refine_ls_wR_factor_ref 0.1521
_reflns_Friedel_coverage 0.000
_reflns_number_gt 6215
_reflns_number_total 10185
_reflns_threshold_expression 'I > 2\s(I)'
_cod_data_source_file c8qo00429c2.cif
_cod_data_source_block compound_18_FO5-102-1
_cod_original_cell_volume 3700.4(7)
_cod_original_sg_symbol_H-M 'P 21/n'
_cod_database_code 1554341
_shelx_shelxl_version_number 2017/1
_shelx_space_group_comment
;
The symmetry employed for this shelxl refinement is uniquely defined
by the following loop, which should always be used as a source of
symmetry information in preference to the above space-group names.
They are only intended as comments.
;

loop_
_space_group_symop_operation_xyz
'x, y, z'
'-x+1/2, y+1/2, -z+1/2'
'-x, -y, -z'
'x-1/2, -y-1/2, z-1/2'

loop_
_atom_site_label
_atom_site_type_symbol
_atom_site_fract_x
_atom_site_fract_y
_atom_site_fract_z
_atom_site_U_iso_or_equiv
_atom_site_adp_type
_atom_site_occupancy
_atom_site_site_symmetry_order
_atom_site_calc_flag
_atom_site_refinement_flags_posn
_atom_site_refinement_flags_adp
N1 N 0.30202(11) 0.89163(12) 0.47390(10) 0.0391(4) Uani 1 1 d . .
O1 O 0.39483(10) 0.83628(14) 0.40731(11) 0.0596(5) Uani 1 1 d . .
C2 C 0.32530(13) 0.83318(15) 0.41408(12) 0.0372(5) Uani 1 1 d . .
C3 C 0.26370(12) 0.77225(13) 0.36097(11) 0.0321(4) Uani 1 1 d . .
C4 C 0.18779(12) 0.77595(14) 0.37097(13) 0.0365(4) Uani 1 1 d . .
C4A C 0.16547(13) 0.83445(15) 0.43478(13) 0.0394(5) Uani 1 1 d . .
C5 C 0.08674(15) 0.83572(18) 0.44556(16) 0.0509(6) Uani 1 1 d . .
H5 H 0.047875 0.796901 0.412001 0.061 Uiso 1 1 calc R U
C6 C 0.06758(19) 0.8946(2) 0.50589(18) 0.0655(8) Uani 1 1 d . .
H6 H 0.015751 0.895618 0.513120 0.079 Uiso 1 1 calc R U
C7 C 0.1256(2) 0.9523(2) 0.55579(18) 0.0691(8) Uani 1 1 d . .
H7 H 0.111930 0.992206 0.596065 0.083 Uiso 1 1 calc R U
C8 C 0.20285(18) 0.95207(18) 0.54727(14) 0.0566(7) Uani 1 1 d . .
H8 H 0.240799 0.990924 0.581895 0.068 Uiso 1 1 calc R U
C8A C 0.22481(14) 0.89268(15) 0.48575(12) 0.0392(5) Uani 1 1 d . .
C9 C 0.36350(17) 0.95546(19) 0.52512(15) 0.0600(7) Uani 1 1 d . .
H9A H 0.347596 1.028034 0.522040 0.090 Uiso 1 1 calc R U
H9AB H 0.412507 0.948405 0.507769 0.090 Uiso 1 1 calc R U
H9AC H 0.370466 0.931528 0.578925 0.090 Uiso 1 1 calc R U
C1' C 0.37379(14) 0.64499(16) 0.21880(13) 0.0431(5) Uani 1 1 d . .
Cl1' Cl 0.36174(5) 0.52975(5) 0.35275(5) 0.0736(2) Uani 1 1 d . .
O1' O 0.35997(11) 0.75463(12) 0.19421(10) 0.0556(4) Uani 1 1 d . .
O2' O 0.30493(9) 0.80083(10) 0.24051(9) 0.0427(4) Uani 1 1 d . .
C2' C 0.36122(13) 0.65343(15) 0.30356(12) 0.0390(5) Uani 1 1 d . .
H2' H 0.403495 0.697316 0.334185 0.047 Uiso 1 1 calc R U
C3' C 0.28350(12) 0.71620(13) 0.28980(11) 0.0323(4) Uani 1 1 d . .
O3' O 0.12558(9) 0.72755(13) 0.32230(11) 0.0525(4) Uani 1 1 d . .
C4' C 0.21031(13) 0.66016(16) 0.23789(13) 0.0423(5) Uani 1 1 d . .
H4' H 0.187319 0.712075 0.197534 0.051 Uiso 1 1 calc R U
C5' C 0.23265(16) 0.56568(19) 0.19092(16) 0.0584(7) Uani 1 1 d . .
H5'A H 0.234070 0.502863 0.223176 0.070 Uiso 1 1 calc R U
H5'B H 0.191287 0.555966 0.143835 0.070 Uiso 1 1 calc R U
C6' C 0.31150(17) 0.5757(2) 0.16571(17) 0.0619(7) Uani 1 1 d . .
H6'A H 0.301648 0.603986 0.112317 0.074 Uiso 1 1 calc R U
H6'B H 0.333528 0.505691 0.163848 0.074 Uiso 1 1 calc R U
C7' C 0.45752(16) 0.6189(2) 0.21122(17) 0.0622(7) Uani 1 1 d . .
H7'A H 0.471860 0.550558 0.233513 0.093 Uiso 1 1 calc R U
H7'B H 0.493372 0.670638 0.239111 0.093 Uiso 1 1 calc R U
H7'C H 0.460323 0.618877 0.156247 0.093 Uiso 1 1 calc R U
C8' C 0.14359(14) 0.63330(17) 0.28074(14) 0.0458(5) Uani 1 1 d . .
C10' C 0.06644(17) 0.6103(3) 0.2201(2) 0.0838(10) Uani 1 1 d . .
H10A H 0.069031 0.541024 0.198484 0.126 Uiso 1 1 calc R U
H10B H 0.059762 0.661292 0.178146 0.126 Uiso 1 1 calc R U
H10C H 0.022384 0.614163 0.245827 0.126 Uiso 1 1 calc R U
C9' C 0.15981(19) 0.54509(19) 0.34263(17) 0.0662(8) Uani 1 1 d . .
H9'A H 0.167078 0.479795 0.317039 0.099 Uiso 1 1 calc R U
H9'B H 0.115719 0.538881 0.368121 0.099 Uiso 1 1 calc R U
H9'C H 0.206803 0.561315 0.381505 0.099 Uiso 1 1 calc R U
Cl1B Cl 0.33307(4) 0.46452(4) 0.72022(4) 0.05398(17) Uani 1 1 d . .
O1B O 0.39552(9) 0.72132(14) 0.85690(10) 0.0549(4) Uani 1 1 d . .
N1B N 0.30620(10) 0.76229(13) 0.93166(10) 0.0395(4) Uani 1 1 d . .
C2B C 0.32550(12) 0.72562(15) 0.86172(12) 0.0365(4) Uani 1 1 d . .
C3B C 0.25927(11) 0.69579(13) 0.79667(11) 0.0310(4) Uani 1 1 d . .
C4B C 0.18367(11) 0.70056(14) 0.80825(11) 0.0316(4) Uani 1 1 d . .
C5B C 0.08846(13) 0.72834(18) 0.89663(14) 0.0444(5) Uani 1 1 d . .
H5B H 0.047186 0.705150 0.856569 0.053 Uiso 1 1 calc R U
C6B C 0.07298(16) 0.7600(2) 0.96828(15) 0.0566(6) Uani 1 1 d . .
H6B H 0.021613 0.757896 0.976779 0.068 Uiso 1 1 calc R U
C7B C 0.13482(17) 0.7950(2) 1.02755(15) 0.0582(7) Uani 1 1 d . .
H7B H 0.124064 0.817901 1.075372 0.070 Uiso 1 1 calc R U
C8B C 0.21213(16) 0.79667(19) 1.01731(14) 0.0526(6) Uani 1 1 d . .
H8B H 0.252818 0.819384 1.058156 0.063 Uiso 1 1 calc R U
C9B C 0.37253(15) 0.7969(2) 0.99536(15) 0.0609(7) Uani 1 1 d . .
H9BA H 0.361640 0.866001 1.012887 0.091 Uiso 1 1 calc R U
H9BB H 0.420438 0.798508 0.975568 0.091 Uiso 1 1 calc R U
H9BC H 0.378622 0.748569 1.039036 0.091 Uiso 1 1 calc R U
C10B C 0.13823(15) 0.49695(17) 0.72218(15) 0.0526(6) Uani 1 1 d . .
H10D H 0.186242 0.493359 0.762006 0.079 Uiso 1 1 calc R U
H10E H 0.140434 0.446653 0.681165 0.079 Uiso 1 1 calc R U
H10F H 0.093915 0.481319 0.745698 0.079 Uiso 1 1 calc R U
C9'B C 0.04983(15) 0.6191(2) 0.62666(16) 0.0611(7) Uani 1 1 d . .
H9'D H 0.045473 0.688892 0.604804 0.092 Uiso 1 1 calc R U
H9'E H 0.006929 0.606627 0.652920 0.092 Uiso 1 1 calc R U
H9'F H 0.047654 0.568643 0.584821 0.092 Uiso 1 1 calc R U
C5'B C 0.21184(15) 0.5822(2) 0.58228(14) 0.0507(6) Uani 1 1 d . .
H5'C H 0.207971 0.508651 0.596044 0.061 Uiso 1 1 calc R U
H5'D H 0.170136 0.596471 0.536257 0.061 Uiso 1 1 calc R U
O3'B O 0.11849(8) 0.67883(12) 0.75140(9) 0.0413(3) Uani 1 1 d . .
C1'B C 0.35909(15) 0.63478(19) 0.62765(15) 0.0507(6) Uani 1 1 d . .
O1'B O 0.35730(14) 0.74860(14) 0.63578(13) 0.0755(6) Uani 1 1 d . .
O2'B O 0.30610(9) 0.77432(10) 0.69215(10) 0.0458(4) Uani 1 1 d . .
C6'B C 0.29195(17) 0.6004(2) 0.55984(15) 0.0618(7) Uani 1 1 d . .
H6'C H 0.307619 0.535693 0.537523 0.074 Uiso 1 1 calc R U
H6'D H 0.285246 0.653663 0.518663 0.074 Uiso 1 1 calc R U
C4AB C 0.16589(12) 0.73079(14) 0.88358(12) 0.0337(4) Uani 1 1 d . .
C7'B C 0.44094(18) 0.6069(3) 0.6135(2) 0.0807(9) Uani 1 1 d . .
H7'D H 0.445582 0.531786 0.609910 0.121 Uiso 1 1 calc R U
H7'E H 0.480830 0.632739 0.656660 0.121 Uiso 1 1 calc R U
H7'F H 0.447868 0.638573 0.564864 0.121 Uiso 1 1 calc R U
C3'B C 0.27483(12) 0.67414(13) 0.71514(12) 0.0326(4) Uani 1 1 d . .
C8AB C 0.22881(13) 0.76364(15) 0.94440(12) 0.0376(5) Uani 1 1 d . .
C8'B C 0.12881(12) 0.60809(16) 0.68648(12) 0.0378(5) Uani 1 1 d . .
C4'B C 0.19746(12) 0.65088(15) 0.65236(12) 0.0362(4) Uani 1 1 d . .
H4'B H 0.179466 0.719312 0.629078 0.043 Uiso 1 1 calc R U
C2'B C 0.34603(13) 0.60307(15) 0.70951(13) 0.0381(5) Uani 1 1 d . .
H2'B H 0.391928 0.625929 0.749621 0.046 Uiso 1 1 calc R U

loop_
_atom_site_aniso_label
_atom_site_aniso_U_11
_atom_site_aniso_U_22
_atom_site_aniso_U_33
_atom_site_aniso_U_23
_atom_site_aniso_U_13
_atom_site_aniso_U_12
N1 0.0553(11) 0.0292(8) 0.0301(9) -0.0047(7) 0.0025(8) -0.0032(7)
O1 0.0418(9) 0.0687(11) 0.0661(12) -0.0286(9) 0.0063(8) -0.0112(8)
C2 0.0417(12) 0.0317(9) 0.0356(11) -0.0033(8) 0.0020(9) -0.0005(8)
C3 0.0383(11) 0.0252(8) 0.0316(10) -0.0035(7) 0.0048(8) -0.0006(8)
C4 0.0402(11) 0.0297(9) 0.0398(11) -0.0025(8) 0.0087(9) -0.0016(8)
C4A 0.0502(12) 0.0297(9) 0.0405(11) 0.0027(8) 0.0142(10) 0.0055(9)
C5 0.0519(14) 0.0450(12) 0.0612(15) 0.0047(11) 0.0239(12) 0.0087(11)
C6 0.0724(18) 0.0605(15) 0.0744(19) 0.0040(14) 0.0403(16) 0.0186(14)
C7 0.096(2) 0.0624(16) 0.0579(17) -0.0009(13) 0.0377(17) 0.0297(16)
C8 0.087(2) 0.0458(12) 0.0368(12) -0.0052(10) 0.0127(13) 0.0121(13)
C8A 0.0584(14) 0.0289(9) 0.0312(10) 0.0034(8) 0.0117(10) 0.0088(9)
C9 0.0758(18) 0.0511(13) 0.0473(14) -0.0175(11) -0.0002(13) -0.0163(13)
C1' 0.0526(13) 0.0378(10) 0.0411(12) -0.0033(9) 0.0152(10) 0.0036(9)
Cl1' 0.0988(6) 0.0536(3) 0.0775(5) 0.0295(3) 0.0392(4) 0.0325(4)
O1' 0.0836(12) 0.0460(8) 0.0467(9) 0.0044(7) 0.0353(9) 0.0041(8)
O2' 0.0526(9) 0.0306(7) 0.0482(9) 0.0038(6) 0.0182(8) 0.0023(6)
C2' 0.0461(12) 0.0353(10) 0.0368(11) 0.0009(8) 0.0115(10) 0.0045(9)
C3' 0.0397(11) 0.0253(8) 0.0316(10) -0.0023(7) 0.0069(9) -0.0039(8)
O3' 0.0382(8) 0.0552(9) 0.0644(11) -0.0206(8) 0.0113(8) -0.0072(7)
C4' 0.0500(13) 0.0383(10) 0.0361(11) -0.0084(9) 0.0031(10) -0.0098(9)
C5' 0.0708(17) 0.0512(13) 0.0549(15) -0.0268(12) 0.0170(13) -0.0211(12)
C6' 0.0781(18) 0.0550(14) 0.0577(16) -0.0255(12) 0.0254(14) -0.0085(13)
C7' 0.0625(16) 0.0707(17) 0.0607(16) -0.0082(13) 0.0295(14) 0.0098(13)
C8' 0.0462(13) 0.0447(11) 0.0465(13) -0.0136(10) 0.0096(11) -0.0148(10)
C10' 0.0569(17) 0.111(3) 0.080(2) -0.036(2) 0.0078(16) -0.0356(17)
C9' 0.092(2) 0.0471(13) 0.0688(18) -0.0082(12) 0.0374(16) -0.0220(14)
Cl1B 0.0695(4) 0.0328(2) 0.0616(4) 0.0061(2) 0.0184(3) 0.0138(3)
O1B 0.0331(8) 0.0769(11) 0.0499(10) -0.0081(8) -0.0021(7) -0.0033(8)
N1B 0.0399(10) 0.0425(9) 0.0312(9) -0.0030(7) -0.0037(8) -0.0046(8)
C2B 0.0339(11) 0.0354(10) 0.0367(11) 0.0012(8) -0.0005(9) -0.0004(8)
C3B 0.0342(10) 0.0258(8) 0.0301(10) -0.0003(7) 0.0004(8) 0.0012(8)
C4B 0.0328(10) 0.0279(8) 0.0304(10) 0.0015(7) -0.0019(8) 0.0045(8)
C5B 0.0403(12) 0.0515(12) 0.0409(12) 0.0010(10) 0.0071(10) 0.0089(10)
C6B 0.0516(14) 0.0686(16) 0.0521(14) -0.0004(12) 0.0168(12) 0.0155(12)
C7B 0.0697(17) 0.0661(15) 0.0411(13) -0.0052(12) 0.0172(13) 0.0170(13)
C8B 0.0643(16) 0.0524(13) 0.0374(12) -0.0080(10) 0.0020(12) 0.0034(12)
C9B 0.0516(14) 0.0810(17) 0.0407(13) -0.0070(12) -0.0115(12) -0.0130(13)
C10B 0.0603(15) 0.0418(11) 0.0550(15) 0.0016(10) 0.0107(12) -0.0148(11)
C9'B 0.0463(14) 0.0792(18) 0.0496(15) -0.0103(13) -0.0086(12) -0.0066(13)
C5'B 0.0572(14) 0.0589(13) 0.0337(12) -0.0060(10) 0.0042(11) -0.0011(12)
O3'B 0.0307(7) 0.0520(8) 0.0373(8) -0.0075(6) -0.0013(6) 0.0036(6)
C1'B 0.0554(14) 0.0550(13) 0.0475(14) 0.0078(11) 0.0243(12) 0.0019(11)
O1'B 0.1111(17) 0.0508(10) 0.0803(13) 0.0129(9) 0.0554(13) -0.0136(10)
O2'B 0.0541(9) 0.0298(7) 0.0544(9) 0.0068(6) 0.0135(8) -0.0055(6)
C6'B 0.0729(18) 0.0761(17) 0.0400(13) 0.0027(12) 0.0198(13) 0.0095(14)
C4AB 0.0388(11) 0.0283(8) 0.0322(10) 0.0010(7) 0.0036(9) 0.0057(8)
C7'B 0.072(2) 0.107(2) 0.076(2) 0.0048(18) 0.0433(17) 0.0012(18)
C3'B 0.0362(10) 0.0258(8) 0.0344(10) 0.0036(7) 0.0045(8) -0.0021(8)
C8AB 0.0448(12) 0.0331(9) 0.0319(10) 0.0027(8) 0.0013(9) 0.0052(9)
C8'B 0.0358(11) 0.0403(10) 0.0339(11) -0.0051(8) -0.0006(9) -0.0019(9)
C4'B 0.0423(11) 0.0324(9) 0.0306(10) 0.0015(8) 0.0003(9) 0.0018(8)
C2'B 0.0403(11) 0.0341(9) 0.0405(11) 0.0040(8) 0.0102(9) 0.0027(8)

loop_
_atom_type_symbol
_atom_type_description
_atom_type_scat_dispersion_real
_atom_type_scat_dispersion_imag
_atom_type_scat_source
C C 0.0033 0.0016 'International Tables Vol C Tables 4.2.6.8 and 6.1.1.4'
H H 0.0000 0.0000 'International Tables Vol C Tables 4.2.6.8 and 6.1.1.4'
Cl Cl 0.1484 0.1585 'International Tables Vol C Tables 4.2.6.8 and 6.1.1.4'
N N 0.0061 0.0033 'International Tables Vol C Tables 4.2.6.8 and 6.1.1.4'
O O 0.0106 0.0060 'International Tables Vol C Tables 4.2.6.8 and 6.1.1.4'

loop_
_geom_angle_atom_site_label_1
_geom_angle_atom_site_label_2
_geom_angle_atom_site_label_3
_geom_angle
C8A N1 C2 123.22(17)
C8A N1 C9 119.92(18)
C2 N1 C9 116.9(2)
O1 C2 N1 119.44(19)
O1 C2 C3 123.37(19)
N1 C2 C3 117.17(19)
C4 C3 C2 119.60(18)
C4 C3 C3' 120.44(18)
C2 C3 C3' 119.58(18)
C3 C4 O3' 124.26(18)
C3 C4 C4A 122.27(19)
O3' C4 C4A 113.46(19)
C8A C4A C5 120.4(2)
C8A C4A C4 117.9(2)
C5 C4A C4 121.7(2)
C6 C5 C4A 119.8(3)
C6 C5 H5 120.1
C4A C5 H5 120.1
C5 C6 C7 119.9(3)
C5 C6 H6 120.0
C7 C6 H6 120.0
C8 C7 C6 121.6(2)
C8 C7 H7 119.2
C6 C7 H7 119.2
C7 C8 C8A 120.1(3)
C7 C8 H8 120.0
C8A C8 H8 120.0
N1 C8A C4A 119.77(18)
N1 C8A C8 122.1(2)
C4A C8A C8 118.1(2)
N1 C9 H9A 109.5
N1 C9 H9AB 109.5
H9A C9 H9AB 109.5
N1 C9 H9AC 109.5
H9A C9 H9AC 109.5
H9AB C9 H9AC 109.5
O1' C1' C7' 106.49(19)
O1' C1' C2' 99.43(16)
C7' C1' C2' 115.4(2)
O1' C1' C6' 108.8(2)
C7' C1' C6' 112.6(2)
C2' C1' C6' 112.8(2)
C1' O1' O2' 107.71(14)
C3' O2' O1' 106.94(13)
C1' C2' C3' 100.66(17)
C1' C2' Cl1' 113.98(14)
C3' C2' Cl1' 116.53(15)
C1' C2' H2' 108.4
C3' C2' H2' 108.4
Cl1' C2' H2' 108.4
O2' C3' C3 104.66(14)
O2' C3' C2' 98.65(15)
C3 C3' C2' 117.18(17)
O2' C3' C4' 105.96(15)
C3 C3' C4' 112.61(17)
C2' C3' C4' 115.37(16)
C4 O3' C8' 116.71(16)
C8' C4' C5' 112.18(18)
C8' C4' C3' 115.19(17)
C5' C4' C3' 113.24(19)
C8' C4' H4' 105.0
C5' C4' H4' 105.0
C3' C4' H4' 105.0
C6' C5' C4' 115.11(19)
C6' C5' H5'A 108.5
C4' C5' H5'A 108.5
C6' C5' H5'B 108.5
C4' C5' H5'B 108.5
H5'A C5' H5'B 107.5
C5' C6' C1' 115.78(19)
C5' C6' H6'A 108.3
C1' C6' H6'A 108.3
C5' C6' H6'B 108.3
C1' C6' H6'B 108.3
H6'A C6' H6'B 107.4
C1' C7' H7'A 109.5
C1' C7' H7'B 109.5
H7'A C7' H7'B 109.5
C1' C7' H7'C 109.5
H7'A C7' H7'C 109.5
H7'B C7' H7'C 109.5
O3' C8' C9' 106.45(19)
O3' C8' C4' 108.30(16)
C9' C8' C4' 116.9(2)
O3' C8' C10' 104.2(2)
C9' C8' C10' 109.9(2)
C4' C8' C10' 110.2(2)
C8' C10' H10A 109.5
C8' C10' H10B 109.5
H10A C10' H10B 109.5
C8' C10' H10C 109.5
H10A C10' H10C 109.5
H10B C10' H10C 109.5
C8' C9' H9'A 109.5
C8' C9' H9'B 109.5
H9'A C9' H9'B 109.5
C8' C9' H9'C 109.5
H9'A C9' H9'C 109.5
H9'B C9' H9'C 109.5
C2B N1B C8AB 123.32(17)
C2B N1B C9B 116.90(19)
C8AB N1B C9B 119.74(19)
O1B C2B N1B 119.33(19)
O1B C2B C3B 123.6(2)
N1B C2B C3B 117.06(18)
C4B C3B C2B 119.39(18)
C4B C3B C3'B 120.55(17)
C2B C3B C3'B 119.57(17)
O3'B C4B C3B 124.02(18)
O3'B C4B C4AB 113.68(17)
C3B C4B C4AB 122.30(17)
C6B C5B C4AB 120.6(2)
C6B C5B H5B 119.7
C4AB C5B H5B 119.7
C5B C6B C7B 119.3(2)
C5B C6B H6B 120.3
C7B C6B H6B 120.3
C8B C7B C6B 121.7(2)
C8B C7B H7B 119.2
C6B C7B H7B 119.2
C7B C8B C8AB 119.5(2)
C7B C8B H8B 120.2
C8AB C8B H8B 120.2
N1B C9B H9BA 109.5
N1B C9B H9BB 109.5
H9BA C9B H9BB 109.5
N1B C9B H9BC 109.5
H9BA C9B H9BC 109.5
H9BB C9B H9BC 109.5
C8'B C10B H10D 109.5
C8'B C10B H10E 109.5
H10D C10B H10E 109.5
C8'B C10B H10F 109.5
H10D C10B H10F 109.5
H10E C10B H10F 109.5
C8'B C9'B H9'D 109.5
C8'B C9'B H9'E 109.5
H9'D C9'B H9'E 109.5
C8'B C9'B H9'F 109.5
H9'D C9'B H9'F 109.5
H9'E C9'B H9'F 109.5
C6'B C5'B C4'B 114.5(2)
C6'B C5'B H5'C 108.6
C4'B C5'B H5'C 108.6
C6'B C5'B H5'D 108.6
C4'B C5'B H5'D 108.6
H5'C C5'B H5'D 107.6
C4B O3'B C8'B 117.24(15)
O1'B C1'B C7'B 106.6(2)
O1'B C1'B C6'B 109.3(2)
C7'B C1'B C6'B 113.0(2)
O1'B C1'B C2'B 99.35(18)
C7'B C1'B C2'B 114.1(2)
C6'B C1'B C2'B 113.3(2)
C1'B O1'B O2'B 108.07(15)
C3'B O2'B O1'B 106.91(14)
C1'B C6'B C5'B 115.5(2)
C1'B C6'B H6'C 108.4
C5'B C6'B H6'C 108.4
C1'B C6'B H6'D 108.4
C5'B C6'B H6'D 108.4
H6'C C6'B H6'D 107.5
C5B C4AB C8AB 120.01(19)
C5B C4AB C4B 121.87(19)
C8AB C4AB C4B 118.12(19)
C1'B C7'B H7'D 109.5
C1'B C7'B H7'E 109.5
H7'D C7'B H7'E 109.5
C1'B C7'B H7'F 109.5
H7'D C7'B H7'F 109.5
H7'E C7'B H7'F 109.5
O2'B C3'B C3B 103.98(14)
O2'B C3'B C2'B 98.37(15)
C3B C3'B C2'B 117.71(16)
O2'B C3'B C4'B 106.64(15)
C3B C3'B C4'B 112.69(17)
C2'B C3'B C4'B 114.98(16)
N1B C8AB C4AB 119.53(18)
N1B C8AB C8B 121.6(2)
C4AB C8AB C8B 118.8(2)
O3'B C8'B C4'B 107.67(15)
O3'B C8'B C9'B 102.85(17)
C4'B C8'B C9'B 111.12(19)
O3'B C8'B C10B 105.94(18)
C4'B C8'B C10B 117.11(18)
C9'B C8'B C10B 110.96(19)
C8'B C4'B C5'B 111.39(17)
C8'B C4'B C3'B 114.81(16)
C5'B C4'B C3'B 113.11(18)
C8'B C4'B H4'B 105.5
C5'B C4'B H4'B 105.5
C3'B C4'B H4'B 105.5
C1'B C2'B C3'B 100.30(16)
C1'B C2'B Cl1B 113.60(15)
C3'B C2'B Cl1B 116.70(14)
C1'B C2'B H2'B 108.6
C3'B C2'B H2'B 108.6
Cl1B C2'B H2'B 108.6

loop_
_geom_bond_atom_site_label_1
_geom_bond_atom_site_label_2
_geom_bond_distance
N1 C8A 1.392(3)
N1 C2 1.398(3)
N1 C9 1.473(3)
O1 C2 1.232(3)
C2 C3 1.469(3)
C3 C4 1.359(3)
C3 C3' 1.520(3)
C4 O3' 1.363(3)
C4 C4A 1.447(3)
C4A C8A 1.411(3)
C4A C5 1.411(3)
C5 C6 1.378(4)
C5 H5 0.9300
C6 C7 1.385(4)
C6 H6 0.9300
C7 C8 1.373(4)
C7 H7 0.9300
C8 C8A 1.418(3)
C8 H8 0.9300
C9 H9A 0.9600
C9 H9AB 0.9600
C9 H9AC 0.9600
C1' O1' 1.460(3)
C1' C7' 1.516(3)
C1' C2' 1.527(3)
C1' C6' 1.535(3)
Cl1' C2' 1.784(2)
O1' O2' 1.486(2)
O2' C3' 1.466(2)
C2' C3' 1.536(3)
C2' H2' 0.9800
C3' C4' 1.559(3)
O3' C8' 1.462(3)
C4' C8' 1.534(3)
C4' C5' 1.542(3)
C4' H4' 0.9800
C5' C6' 1.520(4)
C5' H5'A 0.9700
C5' H5'B 0.9700
C6' H6'A 0.9700
C6' H6'B 0.9700
C7' H7'A 0.9600
C7' H7'B 0.9600
C7' H7'C 0.9600
C8' C9' 1.532(4)
C8' C10' 1.539(3)
C10' H10A 0.9600
C10' H10B 0.9600
C10' H10C 0.9600
C9' H9'A 0.9600
C9' H9'B 0.9600
C9' H9'C 0.9600
Cl1B C2'B 1.788(2)
O1B C2B 1.231(3)
N1B C2B 1.398(3)
N1B C8AB 1.400(3)
N1B C9B 1.477(3)
C2B C3B 1.473(3)
C3B C4B 1.364(3)
C3B C3'B 1.512(3)
C4B O3'B 1.357(2)
C4B C4AB 1.449(3)
C5B C6B 1.379(3)
C5B C4AB 1.403(3)
C5B H5B 0.9300
C6B C7B 1.387(4)
C6B H6B 0.9300
C7B C8B 1.384(4)
C7B H7B 0.9300
C8B C8AB 1.412(3)
C8B H8B 0.9300
C9B H9BA 0.9600
C9B H9BB 0.9600
C9B H9BC 0.9600
C10B C8'B 1.535(3)
C10B H10D 0.9600
C10B H10E 0.9600
C10B H10F 0.9600
C9'B C8'B 1.534(3)
C9'B H9'D 0.9600
C9'B H9'E 0.9600
C9'B H9'F 0.9600
C5'B C6'B 1.531(4)
C5'B C4'B 1.552(3)
C5'B H5'C 0.9700
C5'B H5'D 0.9700
O3'B C8'B 1.476(2)
C1'B O1'B 1.453(3)
C1'B C7'B 1.527(4)
C1'B C6'B 1.527(4)
C1'B C2'B 1.530(3)
O1'B O2'B 1.483(2)
O2'B C3'B 1.469(2)
C6'B H6'C 0.9700
C6'B H6'D 0.9700
C4AB C8AB 1.405(3)
C7'B H7'D 0.9600
C7'B H7'E 0.9600
C7'B H7'F 0.9600
C3'B C2'B 1.545(3)
C3'B C4'B 1.561(3)
C8'B C4'B 1.531(3)
C4'B H4'B 0.9800
C2'B H2'B 0.9800
